data_4003499
loop_
_publ_author_name
'Li, Zhuang'
'Zhang, Shengzi'
'Huang, Zhiwei'
'Zhao, Li-Dong'
'Uykur, Ece'
'Xing, Wenhao'
'Lin, Zheshuai'
'Yao, Jiyong'
'Wu, Yicheng'

_publ_section_title
;
 Molecular Construction from AgGaS2 to CuZnPS4: Defect-Induced Second
 Harmonic Generation Enhancement and Cosubstitution-Driven Band Gap
 Enlargement
;
_journal_name_full 'Chemistry of Materials'
_journal_paper_doi 10.1021/acs.chemmater.0c00609
_journal_year 2020
_chemical_formula_moiety '0.5(Cu2 P2 S8 Zn2)'
_chemical_formula_sum 'Cu P S4 Zn'
_chemical_formula_weight 288.12
_space_group_crystal_system tetragonal
_space_group_IT_number 121
_space_group_name_Hall 'I -4 2'
_space_group_name_H-M_alt 'I -4 2 m'
_atom_sites_solution_primary dual
_audit_creation_date 2019-07-26
_audit_creation_method
;
Olex2 1.2
(compiled 2017.08.10 svn.r3458 for OlexSys, GUI svn.r5381)
;
_cell_angle_alpha 90
_cell_angle_beta 90
_cell_angle_gamma 90
_cell_formula_units_Z 2
_cell_length_a 5.4980(4)
_cell_length_b 5.4980(4)
_cell_length_c 9.2110(10)
_cell_measurement_reflns_used 1218
_cell_measurement_temperature 153(2)
_cell_measurement_theta_max 26.2500
_cell_measurement_theta_min 4.2660
_cell_volume 278.43(4)
_computing_cell_refinement 'CrysAlisPro 1.171.39.44a (Rigaku OD, 2018)'
_computing_data_collection 'CrysAlisPro 1.171.39.44a (Rigaku OD, 2018)'
_computing_data_reduction 'CrysAlisPro 1.171.39.44a (Rigaku OD, 2018)'
_computing_molecular_graphics 'Olex2 (Dolomanov et al., 2009)'
_computing_publication_material 'Olex2 (Dolomanov et al., 2009)'
_computing_structure_refinement 'XL (Sheldrick, 2008)'
_computing_structure_solution 'ShelXT (Sheldrick, 2015)'
_diffrn_ambient_environment air
_diffrn_ambient_temperature 153(2)
_diffrn_detector 'CCD plate'
_diffrn_detector_type HyPix
_diffrn_measured_fraction_theta_full 1.000
_diffrn_measured_fraction_theta_max 1.000
_diffrn_measurement_details
;
List of Runs (angles in degrees, time in seconds):

  # Type    Start    End  Width  t~exp~   \w     \q     \k     \f   Frames
--------------------------------------------------------------------------
  1  \w      3.00  80.00   0.50    1.42    --    9.62  19.00  90.00  154
  2  \w    -13.00  81.00   0.50    1.42    --    9.62  77.00 120.00  188
  3  \w     39.00  81.00   0.50    1.42    --    9.62  57.00-150.00   84
  4  \w    -25.00  33.00   0.50    1.42    --    9.62 -99.00 -30.00  116
  5  \w    -20.00  18.00   0.50    1.42    --    9.62 -37.00 -90.00   76
  6  \w    -24.00   7.00   0.50    1.42    --   -8.52 -99.00  60.00   62
;
_diffrn_measurement_device 'four-circle diffractometer'
_diffrn_measurement_device_type 'XtaLAB Synergy, Dualflex, HyPix'
_diffrn_measurement_method '\w scans'
_diffrn_orient_matrix_type 'CrysAlisPro convention (1999,Acta A55,543-557)'
_diffrn_orient_matrix_UB_11 0.0121976000
_diffrn_orient_matrix_UB_12 0.0713928000
_diffrn_orient_matrix_UB_13 -0.0636973000
_diffrn_orient_matrix_UB_21 -0.1242680000
_diffrn_orient_matrix_UB_22 -0.0204385000
_diffrn_orient_matrix_UB_23 -0.0166060000
_diffrn_orient_matrix_UB_31 -0.0322635000
_diffrn_orient_matrix_UB_32 0.1056175000
_diffrn_orient_matrix_UB_33 0.0398950000
_diffrn_radiation_monochromator mirror
_diffrn_radiation_probe x-ray
_diffrn_radiation_type MoK\a
_diffrn_radiation_wavelength 0.71073
_diffrn_reflns_av_R_equivalents 0.0247
_diffrn_reflns_av_unetI/netI 0.0119
_diffrn_reflns_Laue_measured_fraction_full 1.000
_diffrn_reflns_Laue_measured_fraction_max 1.000
_diffrn_reflns_limit_h_max 6
_diffrn_reflns_limit_h_min -6
_diffrn_reflns_limit_k_max 6
_diffrn_reflns_limit_k_min -6
_diffrn_reflns_limit_l_max 11
_diffrn_reflns_limit_l_min -11
_diffrn_reflns_number 1383
_diffrn_reflns_point_group_measured_fraction_full 1.000
_diffrn_reflns_point_group_measured_fraction_max 1.000
_diffrn_reflns_theta_full 25.242
_diffrn_reflns_theta_max 26.251
_diffrn_reflns_theta_min 4.317
_diffrn_source 'micro-focus sealed X-ray tube'
_diffrn_source_type 'PhotonJet (Mo) X-ray Source'
_exptl_absorpt_coefficient_mu 9.753
_exptl_absorpt_correction_T_max 1.00000
_exptl_absorpt_correction_T_min 0.49644
_exptl_absorpt_correction_type multi-scan
_exptl_absorpt_process_details
;
CrysAlisPro 1.171.39.44a (Rigaku Oxford Diffraction, 2018)
Empirical absorption correction using spherical harmonics,
 implemented in SCALE3 ABSPACK scaling algorithm.
;
_exptl_crystal_colour colourless
_exptl_crystal_density_diffrn 3.437
_exptl_crystal_description block
_exptl_crystal_F_000 276
_exptl_crystal_size_max 0.2
_exptl_crystal_size_mid 0.2
_exptl_crystal_size_min 0.2
_refine_diff_density_max 0.261
_refine_diff_density_min -0.851
_refine_diff_density_rms 0.125
_refine_ls_abs_structure_details
;
 Flack x determined using 62 quotients [(I+)-(I-)]/[(I+)+(I-)]
 (Parsons, Flack and Wagner, Acta Cryst. B69 (2013) 249-259).
;
_refine_ls_abs_structure_Flack -0.03(3)
_refine_ls_extinction_method none
_refine_ls_goodness_of_fit_ref 1.302
_refine_ls_hydrogen_treatment undef
_refine_ls_matrix_type full
_refine_ls_number_parameters 11
_refine_ls_number_reflns 169
_refine_ls_number_restraints 0
_refine_ls_restrained_S_all 1.302
_refine_ls_R_factor_all 0.0190
_refine_ls_R_factor_gt 0.0189
_refine_ls_shift/su_max 0.000
_refine_ls_shift/su_mean 0.000
_refine_ls_structure_factor_coef Fsqd
_refine_ls_weighting_details 'w=1/[\s^2^(Fo^2^)+(0.0173P)^2^+1.5652P] where P=(Fo^2^+2Fc^2^)/3'
_refine_ls_weighting_scheme calc
_refine_ls_wR_factor_gt 0.0495
_refine_ls_wR_factor_ref 0.0495
_reflns_Friedel_coverage 0.594
_reflns_Friedel_fraction_full 1.000
_reflns_Friedel_fraction_max 1.000
_reflns_number_gt 168
_reflns_number_total 169
_reflns_threshold_expression 'I > 2\s(I)'
_cod_data_source_file cm0c00609_si_002.cif
_cod_data_source_block exp_5502
_cod_original_cell_volume 278.43(5)
_cod_database_code 4003499
_shelxl_version_number 2014-3
_shelx_space_group_comment
;
The symmetry employed for this shelxl refinement is uniquely defined
by the following loop, which should always be used as a source of
symmetry information in preference to the above space-group names.
They are only intended as comments.
;
_reflns_odcompleteness_completeness 84.25
_reflns_odcompleteness_iscentric 1
_reflns_odcompleteness_theta 28.22
_olex2_refinement_description
;
1. Shared sites
{Cu01, Zn01}
2. Uiso/Uaniso restraints and constraints
Uanis(Cu01) = Uanis(Zn01)
3. Others
 Fixed Sof: Cu01(0.125) Zn01(0.125)
;
_olex2_submission_special_instructions 'No special instructions were received'
_oxdiff_exptl_absorpt_empirical_details
;
Empirical correction (ABSPACK) includes:
- Absorption correction using spherical harmonics
- Frame scaling
;
_oxdiff_exptl_absorpt_empirical_full_max 1.554
_oxdiff_exptl_absorpt_empirical_full_min 0.734

loop_
_space_group_symop_operation_xyz
'x, y, z'
'-x, -y, z'
'y, -x, -z'
'-y, x, -z'
'-x, y, -z'
'x, -y, -z'
'-y, -x, z'
'y, x, z'
'x+1/2, y+1/2, z+1/2'
'-x+1/2, -y+1/2, z+1/2'
'y+1/2, -x+1/2, -z+1/2'
'-y+1/2, x+1/2, -z+1/2'
'-x+1/2, y+1/2, -z+1/2'
'x+1/2, -y+1/2, -z+1/2'
'-y+1/2, -x+1/2, z+1/2'
'y+1/2, x+1/2, z+1/2'

loop_
_atom_site_label
_atom_site_type_symbol
_atom_site_fract_x
_atom_site_fract_y
_atom_site_fract_z
_atom_site_U_iso_or_equiv
_atom_site_adp_type
_atom_site_occupancy
_atom_site_site_symmetry_order
_atom_site_calc_flag
_atom_site_refinement_flags_posn
_atom_site_refinement_flags_adp
_atom_site_refinement_flags_occupancy
_atom_site_disorder_assembly
_atom_site_disorder_group
Cu01 Cu 0.5000 1.0000 0.7500 0.0141(4) Uani 0.5 4 d S T P . .
Zn01 Zn 0.5000 1.0000 0.7500 0.0141(4) Uani 0.5 4 d S T P . .
P002 P 0.5000 0.5000 0.5000 0.0076(6) Uani 1 8 d S T P . .
S003 S 0.27432(19) 0.72568(19) 0.61351(19) 0.0096(4) Uani 1 2 d S T P . .

loop_
_atom_site_aniso_label
_atom_site_aniso_U_11
_atom_site_aniso_U_22
_atom_site_aniso_U_33
_atom_site_aniso_U_23
_atom_site_aniso_U_13
_atom_site_aniso_U_12
Cu01 0.0137(4) 0.0137(4) 0.0150(6) 0.000 0.000 0.000
Zn01 0.0137(4) 0.0137(4) 0.0150(6) 0.000 0.000 0.000
P002 0.0088(9) 0.0088(9) 0.0050(13) 0.000 0.000 0.000
S003 0.0084(5) 0.0084(5) 0.0118(8) -0.0032(4) 0.0032(4) 0.0003(6)

loop_
_atom_type_symbol
_atom_type_description
_atom_type_scat_dispersion_real
_atom_type_scat_dispersion_imag
_atom_type_scat_source
Cu Cu 0.3201 1.2651 'International Tables Vol C Tables 4.2.6.8 and 6.1.1.4'
P P 0.1023 0.0942 'International Tables Vol C Tables 4.2.6.8 and 6.1.1.4'
S S 0.1246 0.1234 'International Tables Vol C Tables 4.2.6.8 and 6.1.1.4'
Zn Zn 0.2839 1.4301 'International Tables Vol C Tables 4.2.6.8 and 6.1.1.4'

loop_
_geom_angle_atom_site_label_1
_geom_angle_atom_site_label_2
_geom_angle_atom_site_label_3
_geom_angle
_geom_angle_site_symmetry_1
_geom_angle_site_symmetry_3
_geom_angle_publ_flag
S003 Cu01 S003 107.04(3) . 12_656 ?
S003 Cu01 S003 107.04(4) 12_656 2_675 ?
S003 Cu01 S003 114.46(7) . 2_675 ?
S003 Cu01 S003 114.46(7) 12_656 11_466 ?
S003 Cu01 S003 107.04(4) . 11_466 ?
S003 Cu01 S003 107.04(3) 2_675 11_466 ?
S003 P002 S003 118.42(10) 4_656 3_566 ?
S003 P002 S003 105.19(4) 3_566 2_665 ?
S003 P002 S003 105.19(4) 4_656 . ?
S003 P002 S003 118.42(10) 2_665 . ?
S003 P002 S003 105.19(4) 4_656 2_665 ?
S003 P002 S003 105.19(4) 3_566 . ?
Cu01 S003 Cu01 113.63(7) . 13_546 ?
Cu01 S003 Zn01 113.63(7) . 13_546 ?
Zn01 S003 Cu01 0.0 13_546 13_546 ?
P002 S003 Cu01 110.30(4) . . ?
P002 S003 Cu01 110.30(4) . 13_546 ?
P002 S003 Zn01 110.30(4) . 13_546 ?

loop_
_geom_bond_atom_site_label_1
_geom_bond_atom_site_label_2
_geom_bond_distance
_geom_bond_site_symmetry_2
_geom_bond_publ_flag
Cu01 S003 2.3227(10) . ?
Cu01 S003 2.3227(9) 12_656 ?
Cu01 S003 2.3227(10) 2_675 ?
Cu01 S003 2.3227(9) 11_466 ?
P002 S003 2.0426(15) . ?
P002 S003 2.0426(15) 4_656 ?
P002 S003 2.0426(15) 2_665 ?
P002 S003 2.0426(15) 3_566 ?
S003 Cu01 2.3227(9) 13_546 ?
S003 Zn01 2.3227(9) 13_546 ?
